data_7021632
loop_
_publ_author_name
'Drouza, Chryssoula'
'Vlasiou, Manos'
'Keramidas, Anastasios D.'

_publ_section_title
;
 Vanadium(iv/v)-p-dioxolene temperature induced electron transfer
 associated with ligation/deligation of solvent molecules.
;
_journal_issue 33
_journal_name_full 'Dalton transactions (Cambridge, England : 2003)'
_journal_page_first 11831
_journal_page_last 11840
_journal_paper_doi 10.1039/c3dt50619c
_journal_volume 42
_journal_year 2013
_chemical_formula_sum 'C20 H34 N2 O10 S2 V2'
_chemical_formula_weight 628.49
_chemical_name_systematic
; 
 ? 
;
_space_group_IT_number 14
_symmetry_cell_setting monoclinic
_symmetry_space_group_name_Hall '-P 2yab'
_symmetry_space_group_name_H-M 'P 1 21/a 1'
_atom_sites_solution_hydrogens geom
_atom_sites_solution_primary direct
_atom_sites_solution_secondary difmap
_audit_creation_method SHELXL-97
_cell_angle_alpha 90.00
_cell_angle_beta 110.353(7)
_cell_angle_gamma 90.00
_cell_formula_units_Z 2
_cell_length_a 13.3994(8)
_cell_length_b 6.7080(3)
_cell_length_c 14.5850(8)
_cell_measurement_reflns_used 2339
_cell_measurement_temperature 100(1)
_cell_measurement_theta_max 76.9109
_cell_measurement_theta_min 3.2292
_cell_volume 1229.10(13)
_computing_cell_refinement
;
CrysAlisPro, Agilent Technologies,
Version 1.171.36.21 (release 14-08-2012 CrysAlis171 .NET)
(compiled Sep 14 2012,17:21:16)
;
_computing_data_collection
;
CrysAlisPro, Agilent Technologies,
Version 1.171.36.21 (release 14-08-2012 CrysAlis171 .NET)
(compiled Sep 14 2012,17:21:16)
;
_computing_data_reduction
;
CrysAlisPro, Agilent Technologies,
Version 1.171.36.21 (release 14-08-2012 CrysAlis171 .NET)
(compiled Sep 14 2012,17:21:16)
;
_computing_molecular_graphics 'WINGX 1.80.05'
_computing_publication_material 'WINGX 1.80.05'
_computing_structure_refinement 'SHELXL-97 (Sheldrick, 1997)'
_computing_structure_solution 'SHELXS-97 (Sheldrick, 1990)'
_diffrn_ambient_temperature 100(1)
_diffrn_detector_area_resol_mean 10.4223
_diffrn_measured_fraction_theta_full 0.997
_diffrn_measured_fraction_theta_max 0.997
_diffrn_measurement_device_type 'SuperNova, Dual, Cu at zero, Atlas'
_diffrn_radiation_monochromator mirror
_diffrn_radiation_source 'SuperNova (Cu) X-ray Source'
_diffrn_radiation_type 'Cu K\a'
_diffrn_radiation_wavelength 1.5418
_diffrn_reflns_av_R_equivalents 0.0299
_diffrn_reflns_av_unetI/netI 0.0340
_diffrn_reflns_limit_h_max 16
_diffrn_reflns_limit_h_min -16
_diffrn_reflns_limit_k_max 8
_diffrn_reflns_limit_k_min -4
_diffrn_reflns_limit_l_max 18
_diffrn_reflns_limit_l_min -16
_diffrn_reflns_number 4865
_diffrn_reflns_theta_full 74.33
_diffrn_reflns_theta_max 76.9109
_diffrn_reflns_theta_min 3.2292
_exptl_absorpt_coefficient_mu 8.485
_exptl_absorpt_correction_T_max 1.00000
_exptl_absorpt_correction_T_min 0.55425
_exptl_absorpt_correction_type multi-scan
_exptl_absorpt_process_details
;
CrysAlisPro, Agilent Technologies,
Version 1.171.36.20 (release 27-06-2012 CrysAlis171 .NET)
(compiled Jul 11 2012,15:38:31)
Empirical absorption correction using spherical harmonics,
 implemented in SCALE3 ABSPACK scaling algorithm.
;
_exptl_crystal_colour 'dark blue'
_exptl_crystal_density_diffrn 1.698
_exptl_crystal_density_method 'not measured'
_exptl_crystal_description plate
_exptl_crystal_F_000 652
_exptl_crystal_size_max 0.335
_exptl_crystal_size_mid 0.122
_exptl_crystal_size_min 0.036
_refine_diff_density_max 0.440
_refine_diff_density_min -0.491
_refine_diff_density_rms 0.084
_refine_ls_extinction_method none
_refine_ls_goodness_of_fit_ref 1.064
_refine_ls_hydrogen_treatment mixed
_refine_ls_matrix_type full
_refine_ls_number_parameters 163
_refine_ls_number_reflns 2546
_refine_ls_number_restraints 0
_refine_ls_restrained_S_all 1.064
_refine_ls_R_factor_all 0.0414
_refine_ls_R_factor_gt 0.0379
_refine_ls_shift/su_max 0.000
_refine_ls_shift/su_mean 0.000
_refine_ls_structure_factor_coef Fsqd
_refine_ls_weighting_details 'calc w=1/[\s^2^(Fo^2^)+(0.0656P)^2^+0.5371P] where P=(Fo^2^+2Fc^2^)/3'
_refine_ls_weighting_scheme calc
_refine_ls_wR_factor_gt 0.1042
_refine_ls_wR_factor_ref 0.1082
_reflns_number_gt 2348
_reflns_number_total 2546
_reflns_threshold_expression >2sigma(I)
_cod_data_source_file c3dt50619c.txt
_cod_data_source_block shelxl
_cod_original_cell_volume 1229.10(11)
_cod_database_code 7021632

loop_
_symmetry_equiv_pos_as_xyz
'x, y, z'
'-x+1/2, y+1/2, -z'
'-x, -y, -z'
'x-1/2, -y-1/2, z'

loop_
_atom_site_label
_atom_site_type_symbol
_atom_site_fract_x
_atom_site_fract_y
_atom_site_fract_z
_atom_site_U_iso_or_equiv
_atom_site_adp_type
_atom_site_occupancy
_atom_site_symmetry_multiplicity
_atom_site_calc_flag
_atom_site_refinement_flags
V1 V 0.75973(3) 0.14406(6) 0.72085(3) 0.01645(14) Uani 1 1 d .
S1 S 0.83741(4) 0.43591(9) 0.59609(4) 0.02186(16) Uani 1 1 d .
O4 O 0.74471(13) 0.0196(3) 0.62242(12) 0.0250(4) Uani 1 1 d .
O2 O 0.67397(13) 0.0007(3) 0.77212(13) 0.0239(4) Uani 1 1 d .
O5 O 0.86573(13) 0.3550(2) 0.70061(12) 0.0210(4) Uani 1 1 d .
O3 O 0.88613(12) 0.0239(2) 0.80260(11) 0.0192(3) Uani 1 1 d .
N1 N 0.77426(15) 0.3411(3) 0.85565(14) 0.0170(4) Uani 1 1 d .
O1 O 0.65715(13) 0.3369(2) 0.66777(12) 0.0212(4) Uani 1 1 d .
C5 C 0.88511(18) 0.3670(3) 0.92355(16) 0.0171(4) Uani 1 1 d .
H00A H 0.8846 0.4499 0.9779 0.021 Uiso 1 1 calc R
H00B H 0.9255 0.4366 0.8897 0.021 Uiso 1 1 calc R
C1 C 0.73159(18) 0.5374(3) 0.81373(17) 0.0203(5) Uani 1 1 d .
H01A H 0.7874 0.6152 0.8026 0.024 Uiso 1 1 calc R
H01B H 0.7068 0.6099 0.8593 0.024 Uiso 1 1 calc R
C4 C 0.6259(2) 0.1078(4) 0.82923(19) 0.0262(5) Uani 1 1 d .
H01C H 0.5956 0.0151 0.8634 0.031 Uiso 1 1 calc R
H01D H 0.5687 0.1897 0.7869 0.031 Uiso 1 1 calc R
C3 C 0.70684(17) 0.2390(4) 0.90268(16) 0.0204(4) Uani 1 1 d .
H01E H 0.6704 0.3372 0.9285 0.024 Uiso 1 1 calc R
H01F H 0.7511 0.1584 0.9567 0.024 Uiso 1 1 calc R
C6 C 0.94054(17) 0.1736(3) 0.96325(16) 0.0162(4) Uani 1 1 d .
C7 C 0.94015(17) 0.0172(3) 0.89900(16) 0.0159(4) Uani 1 1 d .
C2 C 0.63954(19) 0.5076(4) 0.71716(18) 0.0227(5) Uani 1 1 d .
H01G H 0.5736 0.4920 0.7299 0.027 Uiso 1 1 calc R
H01H H 0.6329 0.6242 0.6761 0.027 Uiso 1 1 calc R
C8 C 1.00111(17) -0.1532(3) 0.93737(17) 0.0172(4) Uani 1 1 d .
H1 H 1.0026 -0.2559 0.8951 0.021 Uiso 1 1 calc R
C9 C 0.9150(2) 0.6575(4) 0.6134(2) 0.0309(6) Uani 1 1 d .
H5A H 0.8842 0.7585 0.6420 0.046 Uiso 1 1 calc R
H5B H 0.9162 0.7032 0.5515 0.046 Uiso 1 1 calc R
H5C H 0.9863 0.6302 0.6562 0.046 Uiso 1 1 calc R
C10 C 0.9115(2) 0.2805(4) 0.54339(18) 0.0281(5) Uani 1 1 d .
H7A H 0.8786 0.1515 0.5295 0.042 Uiso 1 1 calc R
H7B H 0.9830 0.2667 0.5885 0.042 Uiso 1 1 calc R
H7C H 0.9126 0.3398 0.4839 0.042 Uiso 1 1 calc R

loop_
_atom_site_aniso_label
_atom_site_aniso_U_11
_atom_site_aniso_U_22
_atom_site_aniso_U_33
_atom_site_aniso_U_23
_atom_site_aniso_U_13
_atom_site_aniso_U_12
V1 0.0155(2) 0.0182(2) 0.0149(2) -0.00001(13) 0.00433(15) 0.00007(13)
S1 0.0176(3) 0.0294(3) 0.0197(3) 0.0073(2) 0.0079(2) 0.0025(2)
O4 0.0229(8) 0.0289(9) 0.0205(8) -0.0027(7) 0.0040(7) 0.0011(7)
O2 0.0254(8) 0.0220(8) 0.0260(8) -0.0009(7) 0.0110(7) -0.0053(7)
O5 0.0184(8) 0.0273(9) 0.0172(7) 0.0042(6) 0.0059(6) -0.0019(6)
O3 0.0211(8) 0.0207(8) 0.0146(7) -0.0001(6) 0.0048(6) 0.0032(6)
N1 0.0164(9) 0.0175(9) 0.0160(8) 0.0015(7) 0.0043(7) 0.0017(7)
O1 0.0171(8) 0.0239(8) 0.0195(8) 0.0009(6) 0.0025(6) 0.0012(6)
C5 0.0177(10) 0.0153(10) 0.0167(10) -0.0019(7) 0.0040(8) 0.0001(7)
C1 0.0217(11) 0.0179(10) 0.0196(10) 0.0010(8) 0.0052(9) 0.0043(9)
C4 0.0237(12) 0.0316(13) 0.0251(11) 0.0022(10) 0.0108(10) -0.0039(10)
C3 0.0168(9) 0.0287(12) 0.0174(9) 0.0016(9) 0.0081(8) 0.0003(9)
C6 0.0151(9) 0.0150(9) 0.0191(10) -0.0003(8) 0.0070(8) -0.0006(7)
C7 0.0146(9) 0.0184(10) 0.0143(9) -0.0002(8) 0.0045(8) -0.0007(8)
C2 0.0201(10) 0.0243(11) 0.0218(11) 0.0023(9) 0.0047(9) 0.0062(9)
C8 0.0173(10) 0.0158(10) 0.0196(10) -0.0021(8) 0.0079(9) -0.0010(7)
C9 0.0322(14) 0.0273(13) 0.0389(14) 0.0069(11) 0.0196(12) -0.0012(10)
C10 0.0260(12) 0.0355(14) 0.0251(11) 0.0038(11) 0.0118(10) 0.0058(11)

loop_
_atom_type_symbol
_atom_type_description
_atom_type_scat_dispersion_real
_atom_type_scat_dispersion_imag
_atom_type_scat_source
C C 0.0181 0.0091 'International Tables Vol C Tables 4.2.6.8 and 6.1.1.4'
H H 0.0000 0.0000 'International Tables Vol C Tables 4.2.6.8 and 6.1.1.4'
N N 0.0311 0.0180 'International Tables Vol C Tables 4.2.6.8 and 6.1.1.4'
O O 0.0492 0.0322 'International Tables Vol C Tables 4.2.6.8 and 6.1.1.4'
V V 0.0687 2.1097 'International Tables Vol C Tables 4.2.6.8 and 6.1.1.4'
S S 0.3331 0.5567 'International Tables Vol C Tables 4.2.6.8 and 6.1.1.4'

loop_
_geom_angle_atom_site_label_1
_geom_angle_atom_site_label_2
_geom_angle_atom_site_label_3
_geom_angle
_geom_angle_site_symmetry_1
O4 V1 O2 100.87(9) .
O4 V1 O1 98.35(8) .
O2 V1 O1 93.28(8) .
O4 V1 O3 98.55(8) .
O2 V1 O3 94.03(8) .
O1 V1 O3 159.96(8) .
O4 V1 O5 96.03(8) .
O2 V1 O5 163.09(7) .
O1 V1 O5 84.85(7) .
O3 V1 O5 82.74(7) .
O4 V1 N1 175.95(8) .
O2 V1 N1 80.45(7) .
O1 V1 N1 77.72(7) .
O3 V1 N1 85.14(7) .
O5 V1 N1 82.73(7) .
O5 S1 C9 102.90(12) .
O5 S1 C10 103.79(11) .
C9 S1 C10 99.45(13) .
C4 O2 V1 116.71(15) .
S1 O5 V1 115.62(9) .
C7 O3 V1 135.95(14) .
C3 N1 C1 113.15(18) .
C3 N1 C5 112.11(17) .
C1 N1 C5 109.00(17) .
C3 N1 V1 104.14(13) .
C1 N1 V1 104.49(13) .
C5 N1 V1 113.72(13) .
C2 O1 V1 125.72(14) .
N1 C5 C6 113.70(18) .
N1 C5 H00A 108.8 .
C6 C5 H00A 108.8 .
N1 C5 H00B 108.8 .
C6 C5 H00B 108.8 .
H00A C5 H00B 107.7 .
N1 C1 C2 109.64(19) .
N1 C1 H01A 109.7 .
C2 C1 H01A 109.7 .
N1 C1 H01B 109.7 .
C2 C1 H01B 109.7 .
H01A C1 H01B 108.2 .
O2 C4 C3 110.6(2) .
O2 C4 H01C 109.5 .
C3 C4 H01C 109.5 .
O2 C4 H01D 109.5 .
C3 C4 H01D 109.5 .
H01C C4 H01D 108.1 .
N1 C3 C4 110.13(18) .
N1 C3 H01E 109.6 .
C4 C3 H01E 109.6 .
N1 C3 H01F 109.6 .
C4 C3 H01F 109.6 .
H01E C3 H01F 108.1 .
C8 C6 C7 119.4(2) 3_757
C8 C6 C5 120.5(2) 3_757
C7 C6 C5 120.0(2) .
O3 C7 C8 118.3(2) .
O3 C7 C6 123.3(2) .
C8 C7 C6 118.4(2) .
O1 C2 C1 110.54(18) .
O1 C2 H01G 109.5 .
C1 C2 H01G 109.5 .
O1 C2 H01H 109.5 .
C1 C2 H01H 109.5 .
H01G C2 H01H 108.1 .
C6 C8 C7 122.2(2) 3_757
C6 C8 H1 118.9 3_757
C7 C8 H1 118.9 .
S1 C9 H5A 109.5 .
S1 C9 H5B 109.5 .
H5A C9 H5B 109.5 .
S1 C9 H5C 109.5 .
H5A C9 H5C 109.5 .
H5B C9 H5C 109.5 .
S1 C10 H7A 109.5 .
S1 C10 H7B 109.5 .
H7A C10 H7B 109.5 .
S1 C10 H7C 109.5 .
H7A C10 H7C 109.5 .
H7B C10 H7C 109.5 .

loop_
_geom_bond_atom_site_label_1
_geom_bond_atom_site_label_2
_geom_bond_distance
_geom_bond_site_symmetry_2
V1 O4 1.6117(17) .
V1 O2 1.8446(17) .
V1 O1 1.8498(17) .
V1 O3 1.8801(16) .
V1 O5 2.0974(17) .
V1 N1 2.3206(19) .
S1 O5 1.5361(17) .
S1 C9 1.781(3) .
S1 C10 1.787(3) .
O2 C4 1.414(3) .
O3 C7 1.340(3) .
N1 C3 1.479(3) .
N1 C1 1.480(3) .
N1 C5 1.481(3) .
O1 C2 1.416(3) .
C5 C6 1.507(3) .
C5 H00A 0.9700 .
C5 H00B 0.9700 .
C1 C2 1.529(3) .
C1 H01A 0.9700 .
C1 H01B 0.9700 .
C4 C3 1.513(3) .
C4 H01C 0.9700 .
C4 H01D 0.9700 .
C3 H01E 0.9700 .
C3 H01F 0.9700 .
C6 C8 1.394(3) 3_757
C6 C7 1.406(3) .
C7 C8 1.403(3) .
C2 H01G 0.9700 .
C2 H01H 0.9700 .
C8 C6 1.394(3) 3_757
C8 H1 0.9300 .
C9 H5A 0.9600 .
C9 H5B 0.9600 .
C9 H5C 0.9600 .
C10 H7A 0.9600 .
C10 H7B 0.9600 .
C10 H7C 0.9600 .
